data_2019112
loop_
_publ_author_name
'Liao, Wei-Qiang'
'Zhang, Yi'

_publ_section_title
;
 A novel cadmium(II) coordination polymer containing two kinds of
 independent one-dimensional chain
;
_journal_coeditor_code YF3038
_journal_issue 8
_journal_name_full 'Acta Crystallographica Section C'
_journal_page_first 829
_journal_page_last 832
_journal_paper_doi 10.1107/S0108270113017368
_journal_volume 69
_journal_year 2013
_chemical_formula_iupac '[Cd Cl2 (C8 H15 N2 O2)] [Cd Cl3 (H2 O)] , 2H2 O'
_chemical_formula_moiety 'C8 H15 Cd Cl2 N2 O2 +, Cd H2 Cl3 O -, 2(H2 O)'
_chemical_formula_sum 'C8 H21 Cd2 Cl5 N2 O5'
_chemical_formula_weight 627.34
_chemical_name_systematic
;<i>catena</i>-Poly[[cadmium(II)-di-\m-chlorido-\m-(4-azonia-1-azabicyclo[2.2.2]octane-1-carboxylato)]
[aquadi-\m-chlorido-chloridocadmium(II)] dihydrate]
;
_space_group_IT_number 61
_symmetry_cell_setting orthorhombic
_symmetry_space_group_name_Hall '-P 2ac 2ab'
_symmetry_space_group_name_H-M 'P b c a'
_atom_sites_solution_hydrogens geom
_atom_sites_solution_primary direct
_atom_sites_solution_secondary difmap
_audit_creation_method SHELXL97
_cell_angle_alpha 90.00
_cell_angle_beta 90.00
_cell_angle_gamma 90.00
_cell_formula_units_Z 8
_cell_length_a 7.4502(15)
_cell_length_b 16.337(3)
_cell_length_c 30.484(6)
_cell_measurement_reflns_used 12903
_cell_measurement_temperature 298(2)
_cell_measurement_theta_max 27.45
_cell_measurement_theta_min 3.08
_cell_volume 3710.3(12)
_computing_cell_refinement 'CrystalClear (Rigaku, 2005)'
_computing_data_collection 'CrystalClear (Rigaku, 2005)'
_computing_data_reduction 'CrystalClear (Rigaku, 2005)'
_computing_molecular_graphics 'DIAMOND (Brandenburg & Putz, 2005)'
_computing_publication_material 'SHELXL97 (Sheldrick, 2008)'
_computing_structure_refinement 'SHELXL97 (Sheldrick, 2008)'
_computing_structure_solution 'SHELXS97 (Sheldrick, 2008)'
_diffrn_ambient_temperature 298(2)
_diffrn_detector_area_resol_mean 13.6612
_diffrn_measured_fraction_theta_full 0.999
_diffrn_measured_fraction_theta_max 0.999
_diffrn_measurement_device_type 'Rigaku SCXmini'
_diffrn_measurement_method \w
_diffrn_radiation_monochromator graphite
_diffrn_radiation_source 'fine-focus sealed tube'
_diffrn_radiation_type MoK\a
_diffrn_radiation_wavelength 0.71073
_diffrn_reflns_av_R_equivalents 0.0871
_diffrn_reflns_av_sigmaI/netI 0.0509
_diffrn_reflns_limit_h_max 9
_diffrn_reflns_limit_h_min -9
_diffrn_reflns_limit_k_max 21
_diffrn_reflns_limit_k_min -21
_diffrn_reflns_limit_l_max 39
_diffrn_reflns_limit_l_min -39
_diffrn_reflns_number 33275
_diffrn_reflns_theta_full 27.48
_diffrn_reflns_theta_max 27.48
_diffrn_reflns_theta_min 2.83
_exptl_absorpt_coefficient_mu 3.031
_exptl_absorpt_correction_T_max 0.428
_exptl_absorpt_correction_T_min 0.349
_exptl_absorpt_correction_type multi-scan
_exptl_absorpt_process_details '(CrystalClear; Rigaku, 2005)'
_exptl_crystal_colour colourless
_exptl_crystal_density_diffrn 2.246
_exptl_crystal_density_method 'not measured'
_exptl_crystal_description block
_exptl_crystal_F_000 2432
_exptl_crystal_size_max 0.36
_exptl_crystal_size_mid 0.32
_exptl_crystal_size_min 0.28
_refine_diff_density_max 0.635
_refine_diff_density_min -1.130
_refine_ls_extinction_method none
_refine_ls_goodness_of_fit_ref 1.084
_refine_ls_hydrogen_treatment constr
_refine_ls_matrix_type full
_refine_ls_number_parameters 199
_refine_ls_number_reflns 4251
_refine_ls_number_restraints 0
_refine_ls_restrained_S_all 1.084
_refine_ls_R_factor_all 0.0736
_refine_ls_R_factor_gt 0.0461
_refine_ls_shift/su_max 0.001
_refine_ls_shift/su_mean 0.000
_refine_ls_structure_factor_coef Fsqd
_refine_ls_weighting_details 'calc w = 1/[\s^2^(Fo^2^)+(0.0356P)^2^+6.3607P] where P=(Fo^2^+2Fc^2^)/3'
_refine_ls_weighting_scheme calc
_refine_ls_wR_factor_gt 0.0897
_refine_ls_wR_factor_ref 0.0987
_reflns_number_gt 3076
_reflns_number_total 4251
_reflns_threshold_expression I>2\s(I)
_cod_data_source_file yf3038.cif
_cod_data_source_block I
_cod_database_code 2019112
_cod_database_fobs_code 2019112

loop_
_symmetry_equiv_pos_as_xyz
'x, y, z'
'-x+1/2, -y, z+1/2'
'x+1/2, -y+1/2, -z'
'-x, y+1/2, -z+1/2'
'-x, -y, -z'
'x-1/2, y, -z-1/2'
'-x-1/2, y-1/2, z'
'x, -y-1/2, z-1/2'

loop_
_atom_site_type_symbol
_atom_site_label
_atom_site_fract_x
_atom_site_fract_y
_atom_site_fract_z
_atom_site_U_iso_or_equiv
_atom_site_adp_type
_atom_site_calc_flag
_atom_site_refinement_flags
_atom_site_occupancy
_atom_site_symmetry_multiplicity
C C1 0.7747(8) 0.3800(3) 0.05341(17) 0.0234(12) Uani d . 1 1
C C2 0.7963(7) 0.4517(3) 0.08524(19) 0.0226(12) Uani d . 1 1
H H2A 0.7504 0.5006 0.0712 0.027 Uiso calc R 1 1
H H2B 0.7221 0.4412 0.1108 0.027 Uiso calc R 1 1
C C3 0.9738(7) 0.5385(3) 0.1331(2) 0.0305(14) Uani d . 1 1
H H3A 0.9120 0.5205 0.1594 0.037 Uiso calc R 1 1
H H3B 0.9065 0.5835 0.1204 0.037 Uiso calc R 1 1
C C4 1.1619(7) 0.5668(4) 0.14463(19) 0.0302(14) Uani d . 1 1
H H4A 1.1876 0.6185 0.1302 0.036 Uiso calc R 1 1
H H4B 1.1722 0.5747 0.1761 0.036 Uiso calc R 1 1
C C5 1.1074(7) 0.4951(3) 0.06417(17) 0.0239(13) Uani d . 1 1
H H5A 1.0686 0.5477 0.0528 0.029 Uiso calc R 1 1
H H5B 1.1024 0.4556 0.0405 0.029 Uiso calc R 1 1
C C6 1.3006(7) 0.5019(4) 0.08117(19) 0.0278(14) Uani d . 1 1
H H6A 1.3713 0.4557 0.0711 0.033 Uiso calc R 1 1
H H6B 1.3559 0.5519 0.0705 0.033 Uiso calc R 1 1
C C7 1.0644(7) 0.3958(3) 0.12398(19) 0.0270(13) Uani d . 1 1
H H7A 1.0895 0.3526 0.1031 0.032 Uiso calc R 1 1
H H7B 0.9799 0.3750 0.1455 0.032 Uiso calc R 1 1
C C8 1.2366(9) 0.4218(4) 0.1466(2) 0.0375(16) Uani d . 1 1
H H8A 1.2176 0.4248 0.1780 0.045 Uiso calc R 1 1
H H8B 1.3302 0.3819 0.1410 0.045 Uiso calc R 1 1
Cd Cd1 0.51895(5) 0.25781(2) 0.004663(13) 0.02062(12) Uani d . 1 1
Cd Cd2 0.15774(6) 0.25813(2) 0.257302(14) 0.02571(13) Uani d . 1 1
Cl Cl1 0.76339(19) 0.15082(9) 0.03319(5) 0.0302(3) Uani d . 1 1
Cl Cl2 0.25908(18) 0.21954(9) 0.05834(4) 0.0276(3) Uani d . 1 1
Cl Cl3 0.41295(19) 0.37021(8) 0.25836(5) 0.0275(3) Uani d . 1 1
Cl Cl4 0.1115(2) 0.26059(10) 0.34011(5) 0.0365(4) Uani d . 1 1
Cl Cl5 -0.09139(19) 0.14587(8) 0.24397(5) 0.0290(3) Uani d . 1 1
N N2 0.9849(6) 0.4687(3) 0.10063(14) 0.0184(9) Uani d . 1 1
N N1 1.2919(5) 0.5028(3) 0.12966(16) 0.0252(11) Uani d . 1 1
H H1 1.4026 0.5150 0.1404 0.030 Uiso calc R 1 1
O O1 0.6146(5) 0.3649(2) 0.04458(13) 0.0299(10) Uani d . 1 1
O O2 0.4115(5) 0.1537(2) -0.03861(14) 0.0368(11) Uani d . 1 1
O O1W 0.1928(5) 0.2558(2) 0.18047(12) 0.0288(9) Uani d . 1 1
H H1WB 0.1521 0.2147 0.1666 0.043 Uiso d R 1 1
H H1WA 0.3050 0.2592 0.1757 0.043 Uiso d R 1 1
O O2W 0.9571(5) 0.1538(3) 0.13180(13) 0.0388(11) Uani d . 1 1
H H2WB 0.8779 0.1756 0.1481 0.058 Uiso d R 1 1
H H2WA 0.9698 0.1832 0.1090 0.058 Uiso d R 1 1
O O3W 0.9076(5) 0.9902(2) 0.18192(13) 0.0345(10) Uani d . 1 1
H H3WA 0.8968 1.0325 0.1979 0.052 Uiso d R 1 1
H H3WB 0.9121 0.9483 0.1984 0.052 Uiso d R 1 1

loop_
_atom_site_aniso_label
_atom_site_aniso_U_11
_atom_site_aniso_U_22
_atom_site_aniso_U_33
_atom_site_aniso_U_12
_atom_site_aniso_U_13
_atom_site_aniso_U_23
C1 0.023(3) 0.028(3) 0.020(3) 0.002(2) -0.004(2) -0.007(2)
C2 0.010(3) 0.022(3) 0.036(3) 0.000(2) 0.001(2) -0.011(2)
C3 0.025(3) 0.028(3) 0.038(4) -0.001(3) 0.000(3) -0.021(3)
C4 0.028(3) 0.033(3) 0.029(3) 0.001(3) 0.001(3) -0.018(3)
C5 0.030(3) 0.025(3) 0.016(3) -0.004(3) -0.003(2) 0.001(2)
C6 0.019(3) 0.037(3) 0.028(3) -0.001(3) 0.003(2) -0.009(3)
C7 0.029(3) 0.022(3) 0.030(3) -0.003(3) -0.007(3) 0.004(2)
C8 0.035(4) 0.032(3) 0.046(4) -0.008(3) -0.023(3) 0.016(3)
Cd1 0.0160(2) 0.0205(2) 0.0253(2) -0.00166(16) -0.00067(15) -0.00487(17)
Cd2 0.0205(2) 0.0301(2) 0.0265(2) 0.00083(19) 0.00013(16) 0.00076(18)
Cl1 0.0234(8) 0.0301(8) 0.0370(8) -0.0011(6) 0.0007(6) 0.0114(6)
Cl2 0.0217(7) 0.0368(8) 0.0242(7) 0.0015(6) 0.0013(6) 0.0068(6)
Cl3 0.0222(8) 0.0272(7) 0.0331(8) 0.0012(6) 0.0002(6) -0.0014(6)
Cl4 0.0285(8) 0.0550(10) 0.0261(8) 0.0071(7) 0.0002(6) 0.0013(7)
Cl5 0.0241(8) 0.0281(7) 0.0349(8) 0.0010(6) 0.0027(6) -0.0028(6)
N2 0.012(2) 0.023(2) 0.021(2) -0.0014(19) -0.0004(18) -0.0065(19)
N1 0.011(3) 0.034(3) 0.030(3) -0.002(2) -0.0089(19) 0.000(2)
O1 0.020(2) 0.031(2) 0.039(3) 0.0019(18) -0.0081(18) -0.0191(19)
O2 0.022(2) 0.040(2) 0.048(3) -0.004(2) 0.002(2) -0.024(2)
O1W 0.024(2) 0.032(2) 0.030(2) -0.0023(18) 0.0001(17) 0.0000(18)
O2W 0.032(2) 0.054(3) 0.030(2) 0.006(2) 0.006(2) 0.000(2)
O3W 0.040(3) 0.033(2) 0.030(2) 0.004(2) 0.004(2) 0.0061(19)

loop_
_atom_type_symbol
_atom_type_description
_atom_type_scat_dispersion_real
_atom_type_scat_dispersion_imag
_atom_type_scat_source
C C 0.0033 0.0016 'International Tables Vol C Tables 4.2.6.8 and 6.1.1.4'
H H 0.0000 0.0000 'International Tables Vol C Tables 4.2.6.8 and 6.1.1.4'
Cd Cd -0.8075 1.2024 'International Tables Vol C Tables 4.2.6.8 and 6.1.1.4'
Cl Cl 0.1484 0.1585 'International Tables Vol C Tables 4.2.6.8 and 6.1.1.4'
N N 0.0061 0.0033 'International Tables Vol C Tables 4.2.6.8 and 6.1.1.4'
O O 0.0106 0.0060 'International Tables Vol C Tables 4.2.6.8 and 6.1.1.4'

loop_
_geom_angle_atom_site_label_1
_geom_angle_atom_site_label_2
_geom_angle_atom_site_label_3
_geom_angle_site_symmetry_1
_geom_angle_site_symmetry_3
_geom_angle
_geom_angle_publ_flag
O2 C1 O1 3 . 128.2(5) ?
O2 C1 C2 3 . 118.9(5) ?
O1 C1 C2 . . 112.9(5) ?
N2 C2 C1 . . 115.9(4) ?
N2 C2 H2A . . 108.3 ?
C1 C2 H2A . . 108.3 ?
N2 C2 H2B . . 108.3 ?
C1 C2 H2B . . 108.3 ?
H2A C2 H2B . . 107.4 ?
N2 C3 C4 . . 109.3(4) ?
N2 C3 H3A . . 109.8 ?
C4 C3 H3A . . 109.8 ?
N2 C3 H3B . . 109.8 ?
C4 C3 H3B . . 109.8 ?
H3A C3 H3B . . 108.3 ?
N1 C4 C3 . . 108.3(4) ?
N1 C4 H4A . . 110.0 ?
C3 C4 H4A . . 110.0 ?
N1 C4 H4B . . 110.0 ?
C3 C4 H4B . . 110.0 ?
H4A C4 H4B . . 108.4 ?
N2 C5 C6 . . 109.9(4) ?
N2 C5 H5A . . 109.7 ?
C6 C5 H5A . . 109.7 ?
N2 C5 H5B . . 109.7 ?
C6 C5 H5B . . 109.7 ?
H5A C5 H5B . . 108.2 ?
N1 C6 C5 . . 107.3(4) ?
N1 C6 H6A . . 110.3 ?
C5 C6 H6A . . 110.3 ?
N1 C6 H6B . . 110.3 ?
C5 C6 H6B . . 110.3 ?
H6A C6 H6B . . 108.5 ?
N2 C7 C8 . . 109.0(4) ?
N2 C7 H7A . . 109.9 ?
C8 C7 H7A . . 109.9 ?
N2 C7 H7B . . 109.9 ?
C8 C7 H7B . . 109.9 ?
H7A C7 H7B . . 108.3 ?
N1 C8 C7 . . 109.1(4) ?
N1 C8 H8A . . 109.9 ?
C7 C8 H8A . . 109.9 ?
N1 C8 H8B . . 109.9 ?
C7 C8 H8B . . 109.9 ?
H8A C8 H8B . . 108.3 ?
O1 Cd1 O2 . . 176.60(15) ?
O1 Cd1 Cl2 . . 94.71(11) ?
O2 Cd1 Cl2 . . 85.66(11) ?
O1 Cd1 Cl2 . 3 94.00(11) ?
O2 Cd1 Cl2 . 3 85.54(11) ?
Cl2 Cd1 Cl2 . 3 171.12(3) ?
O1 Cd1 Cl1 . . 96.73(10) ?
O2 Cd1 Cl1 . . 86.56(11) ?
Cl2 Cd1 Cl1 . . 98.33(5) ?
Cl2 Cd1 Cl1 3 . 82.36(5) ?
O1 Cd1 Cl1 . 3_455 91.42(10) ?
O2 Cd1 Cl1 . 3_455 85.27(11) y
Cl2 Cd1 Cl1 . 3_455 82.90(5) ?
Cl2 Cd1 Cl1 3 3_455 95.15(5) ?
Cl1 Cd1 Cl1 . 3_455 171.62(2) ?
O1W Cd2 Cl4 . . 178.58(10) ?
O1W Cd2 Cl5 . 6_656 83.96(10) y
Cl4 Cd2 Cl5 . 6_656 97.02(5) ?
O1W Cd2 Cl3 . 6_556 84.70(10) ?
Cl4 Cd2 Cl3 . 6_556 94.31(5) ?
Cl5 Cd2 Cl3 6_656 6_556 168.67(5) ?
O1W Cd2 Cl3 . . 86.77(10) ?
Cl4 Cd2 Cl3 . . 94.27(5) ?
Cl5 Cd2 Cl3 6_656 . 88.39(5) ?
Cl3 Cd2 Cl3 6_556 . 91.08(5) ?
O1W Cd2 Cl5 . . 85.04(10) ?
Cl4 Cd2 Cl5 . . 93.92(5) ?
Cl5 Cd2 Cl5 6_656 . 90.74(5) ?
Cl3 Cd2 Cl5 6_556 . 88.18(5) ?
Cl3 Cd2 Cl5 . . 171.81(5) ?
Cd1 Cl1 Cd1 . 3 88.84(4) ?
Cd1 Cl2 Cd1 . 3_455 90.74(4) ?
Cd2 Cl3 Cd2 6_656 . 90.82(5) ?
Cd2 Cl5 Cd2 6_556 . 91.00(5) ?
C5 N2 C2 . . 112.9(4) ?
C5 N2 C7 . . 109.7(4) ?
C2 N2 C7 . . 111.5(4) ?
C5 N2 C3 . . 107.5(4) ?
C2 N2 C3 . . 107.0(4) ?
C7 N2 C3 . . 107.9(4) ?
C6 N1 C8 . . 110.7(4) ?
C6 N1 C4 . . 109.8(4) ?
C8 N1 C4 . . 109.8(5) ?
C6 N1 H1 . . 108.8 ?
C8 N1 H1 . . 108.8 ?
C4 N1 H1 . . 108.8 ?
C1 O1 Cd1 . . 125.0(3) ?
C1 O2 Cd1 3_455 . 145.3(4) ?
Cd2 O1W H1WB . . 118.0 ?
Cd2 O1W H1WA . . 106.1 ?
H1WB O1W H1WA . . 108.5 ?
H2WB O2W H2WA . . 108.5 ?
H3WA O3W H3WB . . 108.5 ?

loop_
_geom_bond_atom_site_label_1
_geom_bond_atom_site_label_2
_geom_bond_site_symmetry_2
_geom_bond_distance
_geom_bond_publ_flag
C1 O2 3 1.243(6) ?
C1 O1 . 1.248(6) ?
C1 C2 . 1.529(7) ?
C2 N2 . 1.508(6) ?
C2 H2A . 0.9700 ?
C2 H2B . 0.9700 ?
C3 N2 . 1.512(6) ?
C3 C4 . 1.517(8) ?
C3 H3A . 0.9700 ?
C3 H3B . 0.9700 ?
C4 N1 . 1.497(7) ?
C4 H4A . 0.9700 ?
C4 H4B . 0.9700 ?
C5 N2 . 1.502(7) ?
C5 C6 . 1.534(7) ?
C5 H5A . 0.9700 ?
C5 H5B . 0.9700 ?
C6 N1 . 1.480(7) ?
C6 H6A . 0.9700 ?
C6 H6B . 0.9700 ?
C7 N2 . 1.509(7) ?
C7 C8 . 1.517(7) ?
C7 H7A . 0.9700 ?
C7 H7B . 0.9700 ?
C8 N1 . 1.479(7) ?
C8 H8A . 0.9700 ?
C8 H8B . 0.9700 ?
Cd1 O1 . 2.247(4) y
Cd1 O2 . 2.296(4) y
Cd1 Cl2 . 2.6109(14) y
Cd1 Cl2 3 2.6507(14) y
Cd1 Cl1 . 2.6699(15) y
Cd1 Cl1 3_455 2.6805(15) y
Cd2 O1W . 2.357(4) y
Cd2 Cl4 . 2.5482(16) y
Cd2 Cl5 6_656 2.6188(15) y
Cd2 Cl3 6_556 2.6280(15) y
Cd2 Cl3 . 2.6398(15) y
Cd2 Cl5 . 2.6408(15) y
Cl1 Cd1 3 2.6805(15) ?
Cl2 Cd1 3_455 2.6507(14) ?
Cl3 Cd2 6_656 2.6281(15) ?
Cl5 Cd2 6_556 2.6188(15) ?
N1 H1 . 0.9100 ?
O2 C1 3_455 1.243(6) ?
O1W H1WB . 0.8501 ?
O1W H1WA . 0.8500 ?
O2W H2WB . 0.8500 ?
O2W H2WA . 0.8503 ?
O3W H3WA . 0.8500 ?
O3W H3WB . 0.8500 ?

loop_
_geom_hbond_atom_site_label_D
_geom_hbond_atom_site_label_H
_geom_hbond_atom_site_label_A
_geom_hbond_site_symmetry_A
_geom_hbond_distance_DH
_geom_hbond_distance_HA
_geom_hbond_distance_DA
_geom_hbond_angle_DHA
O2W H2WB Cl4 6_656 0.85 2.45 3.226(4) 152.5
O1W H1WA Cl4 6_656 0.85 2.33 3.183(4) 176.1
O1W H1WB O2W 1_455 0.85 2.06 2.839(5) 153.0
N1 H1 O2W 7_865 0.91 2.51 3.096(6) 122.6
N1 H1 O3W 7_855 0.91 1.94 2.755(6) 148.2
O3W H3WB Cl3 7_765 0.85 2.58 3.325(4) 146.8
O3W H3WA Cl5 1_665 0.85 2.33 3.170(4) 172.1
O2W H2WB Cl5 1_655 0.85 2.97 3.441(4) 116.9
O2W H2WA Cl2 1_655 0.85 2.72 3.351(4) 132.6
O2W H2WA Cl1 . 0.85 2.83 3.335(4) 120.1

loop_
_geom_torsion_atom_site_label_1
_geom_torsion_atom_site_label_2
_geom_torsion_atom_site_label_3
_geom_torsion_atom_site_label_4
_geom_torsion_site_symmetry_1
_geom_torsion_site_symmetry_4
_geom_torsion
O2 C1 C2 N2 3 . -7.6(8)
O1 C1 C2 N2 . . 174.7(5)
N2 C3 C4 N1 . . -14.9(7)
N2 C5 C6 N1 . . -15.5(6)
N2 C7 C8 N1 . . -13.6(7)
O1 Cd1 Cl1 Cd1 . 3 -64.77(11)
O2 Cd1 Cl1 Cd1 . 3 114.34(11)
Cl2 Cd1 Cl1 Cd1 . 3 -160.56(5)
Cl2 Cd1 Cl1 Cd1 3 3 28.39(4)
Cl1 Cd1 Cl1 Cd1 3_455 3 101.6(3)
O1 Cd1 Cl2 Cd1 . 3_455 119.89(10)
O2 Cd1 Cl2 Cd1 . 3_455 -56.72(11)
Cl2 Cd1 Cl2 Cd1 3 3_455 -48.8(2)
Cl1 Cd1 Cl2 Cd1 . 3_455 -142.59(5)
Cl1 Cd1 Cl2 Cd1 3_455 3_455 29.05(4)
O1W Cd2 Cl3 Cd2 . 6_656 -74.44(10)
Cl4 Cd2 Cl3 Cd2 . 6_656 106.53(5)
Cl5 Cd2 Cl3 Cd2 6_656 6_656 9.61(4)
Cl3 Cd2 Cl3 Cd2 6_556 6_656 -159.07(7)
Cl5 Cd2 Cl3 Cd2 . 6_656 -74.4(3)
O1W Cd2 Cl5 Cd2 . 6_556 -94.44(10)
Cl4 Cd2 Cl5 Cd2 . 6_556 84.59(5)
Cl5 Cd2 Cl5 Cd2 6_656 6_556 -178.32(7)
Cl3 Cd2 Cl5 Cd2 6_556 6_556 -9.60(4)
Cl3 Cd2 Cl5 Cd2 . 6_556 -94.5(3)
C6 C5 N2 C2 . . -173.6(4)
C6 C5 N2 C7 . . -48.6(6)
C6 C5 N2 C3 . . 68.6(5)
C1 C2 N2 C5 . . 64.6(6)
C1 C2 N2 C7 . . -59.5(6)
C1 C2 N2 C3 . . -177.3(5)
C8 C7 N2 C5 . . 65.6(6)
C8 C7 N2 C2 . . -168.5(5)
C8 C7 N2 C3 . . -51.3(6)
C4 C3 N2 C5 . . -50.1(6)
C4 C3 N2 C2 . . -171.7(5)
C4 C3 N2 C7 . . 68.2(6)
C5 C6 N1 C8 . . 69.5(6)
C5 C6 N1 C4 . . -51.9(6)
C7 C8 N1 C6 . . -52.8(7)
C7 C8 N1 C4 . . 68.6(6)
C3 C4 N1 C6 . . 70.3(6)
C3 C4 N1 C8 . . -51.6(6)
O2 C1 O1 Cd1 3 . 8.8(9)
C2 C1 O1 Cd1 . . -173.8(3)
O2 Cd1 O1 C1 . . -129(2)
Cl2 Cd1 O1 C1 . . 134.7(4)
Cl2 Cd1 O1 C1 3 . -47.1(5)
Cl1 Cd1 O1 C1 . . 35.7(5)
Cl1 Cd1 O1 C1 3_455 . -142.3(4)
O1 Cd1 O2 C1 . 3_455 -55(3)
Cl2 Cd1 O2 C1 . 3_455 41.6(7)
Cl2 Cd1 O2 C1 3 3_455 -137.1(7)
Cl1 Cd1 O2 C1 . 3_455 140.3(7)
Cl1 Cd1 O2 C1 3_455 3_455 -41.6(7)
